data_2022713
loop_
_publ_author_name
'Vinaya, ?'
'Basavaraju, Yeriyur B.'
'Yathirajan, Hemmige S.'
'Parkin, Sean'

_publ_section_title
;
 Syntheses and crystal structures of four
 4-(4-meth-oxy-phen-yl)piperazin-1-ium salts: tri-fluoro-acetate,
 2,3,4,5,6-penta-fluoro-benzoate, 4-iodo-benzoate, and a polymorph with
 4-methyl-benzoate.
;
_journal_coeditor_code VM2279
_journal_issue 'Pt 4'
_journal_name_full 'Acta crystallographica. Section E, Crystallographic communications'
_journal_page_first 380
_journal_page_last 385
_journal_paper_doi 10.1107/S2056989023002529
_journal_volume 79
_journal_year 2023
_chemical_formula_iupac 'C11 H17 N2 O +, C2 F3 O2 -'
_chemical_formula_moiety 'C11 H17 N2 O +, C2 F3 O2 -'
_chemical_formula_sum 'C13 H17 F3 N2 O3'
_chemical_formula_weight 306.28
_chemical_name_systematic
;
4-(4-Methoxyphenyl)piperazin-1-ium 2,2,2-trifluoroacetate
;
_space_group_crystal_system orthorhombic
_space_group_IT_number 61
_space_group_name_Hall '-P 2ac 2ab'
_space_group_name_H-M_alt 'P b c a'
_atom_sites_solution_hydrogens mixed
_atom_sites_solution_primary direct
_atom_sites_solution_secondary difmap
_audit_creation_method 'SHELXL-2019/2 and CIFFIX'
_cell_angle_alpha 90
_cell_angle_beta 90
_cell_angle_gamma 90
_cell_formula_units_Z 8
_cell_length_a 16.2967(9)
_cell_length_b 6.0887(2)
_cell_length_c 28.4139(15)
_cell_measurement_reflns_used 9961
_cell_measurement_temperature 90.0(2)
_cell_measurement_theta_max 27.53
_cell_measurement_theta_min 2.50
_cell_volume 2819.4(2)
_computing_cell_refinement
;
<i>APEX3</i> (Bruker, 2016)
;
_computing_data_collection
;
<i>APEX3</i> (Bruker, 2016)
;
_computing_data_reduction
;
<i>APEX3</i> (Bruker, 2016)
;
_computing_molecular_graphics
;
<i>XP</i> in <i>SHELXTL</i> (Sheldrick, 2008),
<i>Mercury</i> (Macrae <i>et al.</i>, 2020)
;
_computing_publication_material
;
<i>SHELX</i> (Sheldrick, 2008) and <i>publCIF</i> (Westrip,
2010)
;
_computing_structure_refinement
;
<i>SHELXL2019/2</i> (Sheldrick, 2015b)
;
_computing_structure_solution
;
<i>SHELXT</i> (Sheldrick, 2015a)
;
_diffrn_ambient_temperature 90.0(2)
_diffrn_detector_area_resol_mean 7.41
_diffrn_measured_fraction_theta_full 0.998
_diffrn_measured_fraction_theta_max 0.998
_diffrn_measurement_device_type 'Bruker D8 Venture dual source'
_diffrn_measurement_method '\f and \w scans'
_diffrn_radiation_type MoK\a
_diffrn_radiation_wavelength 0.71073
_diffrn_reflns_av_R_equivalents 0.0381
_diffrn_reflns_av_unetI/netI 0.0228
_diffrn_reflns_limit_h_max 21
_diffrn_reflns_limit_h_min -20
_diffrn_reflns_limit_k_max 7
_diffrn_reflns_limit_k_min -7
_diffrn_reflns_limit_l_max 37
_diffrn_reflns_limit_l_min -36
_diffrn_reflns_number 26032
_diffrn_reflns_theta_full 25.242
_diffrn_reflns_theta_max 27.569
_diffrn_reflns_theta_min 1.902
_diffrn_source microsource
_exptl_absorpt_coefficient_mu 0.128
_exptl_absorpt_correction_T_max 0.958
_exptl_absorpt_correction_T_min 0.847
_exptl_absorpt_correction_type multi-scan
_exptl_absorpt_process_details
;
(<i>SADABS</i>; Krause <i>et al</i>., 2015)
;
_exptl_crystal_colour colourless
_exptl_crystal_density_diffrn 1.443
_exptl_crystal_description 'solvent-rounded block'
_exptl_crystal_F_000 1280
_exptl_crystal_size_max 0.240
_exptl_crystal_size_mid 0.180
_exptl_crystal_size_min 0.110
_refine_diff_density_max 0.388
_refine_diff_density_min -0.218
_refine_ls_extinction_coef 0.0023(7)
_refine_ls_extinction_expression Fc^*^=kFc[1+0.001xFc^2^\l^3^/sin(2\q)]^-1/4^
_refine_ls_extinction_method
;
SHELXL-2019/2 (Sheldrick 2015b)
;
_refine_ls_goodness_of_fit_ref 1.049
_refine_ls_hydrogen_treatment mixed
_refine_ls_matrix_type full
_refine_ls_number_parameters 200
_refine_ls_number_reflns 3243
_refine_ls_number_restraints 0
_refine_ls_restrained_S_all 1.049
_refine_ls_R_factor_all 0.0403
_refine_ls_R_factor_gt 0.0336
_refine_ls_shift/su_max 0.001
_refine_ls_shift/su_mean 0.000
_refine_ls_structure_factor_coef Fsqd
_refine_ls_weighting_details 'w=1/[\s^2^(Fo^2^)+(0.0351P)^2^+1.3982P] where P=(Fo^2^+2Fc^2^)/3'
_refine_ls_weighting_scheme calc
_refine_ls_wR_factor_gt 0.0825
_refine_ls_wR_factor_ref 0.0871
_reflns_number_gt 2802
_reflns_number_total 3243
_reflns_threshold_expression 'I > 2\s(I)'
_cod_data_source_file vm2279sup1.cif
_cod_data_source_block I
_cod_depositor_comments 'Adding full bibliography for 2022713--2022716.cif.'
_cod_database_code 2022713
_cod_database_fobs_code 2022713
_shelx_space_group_comment
;
The symmetry employed for this shelxl refinement is uniquely defined
by the following loop, which should always be used as a source of
symmetry information in preference to the above space-group names.
They are only intended as comments.
;
_shelx_estimated_absorpt_t_min 0.970
_shelx_estimated_absorpt_t_max 0.986

loop_
_space_group_symop_operation_xyz
'x, y, z'
'-x+1/2, -y, z+1/2'
'-x, y+1/2, -z+1/2'
'x+1/2, -y+1/2, -z'
'-x, -y, -z'
'x-1/2, y, -z-1/2'
'x, -y-1/2, z-1/2'
'-x-1/2, y-1/2, z'

loop_
_atom_site_type_symbol
_atom_site_label
_atom_site_fract_x
_atom_site_fract_y
_atom_site_fract_z
_atom_site_U_iso_or_equiv
_atom_site_adp_type
_atom_site_calc_flag
_atom_site_occupancy
_atom_site_disorder_assembly
_atom_site_disorder_group
O O1 0.64348(5) 0.88138(14) 0.84741(3) 0.01761(19) Uani d 1 . .
N N1 0.57880(6) 0.57351(17) 0.56220(3) 0.0147(2) Uani d 1 . .
H H1A 0.5746(10) 0.487(3) 0.5350(6) 0.029(4) Uiso d 1 . .
H H1B 0.5680(9) 0.713(3) 0.5535(5) 0.023(4) Uiso d 1 . .
N N2 0.61770(6) 0.60018(16) 0.66037(3) 0.0155(2) Uani d 1 . .
C C1 0.66484(7) 0.5639(2) 0.57944(4) 0.0179(2) Uani d 1 . .
H H1C 0.702091 0.626714 0.555436 0.022 Uiso calc 1 . .
H H1D 0.680835 0.408985 0.584747 0.022 Uiso calc 1 . .
C C2 0.67297(7) 0.6921(2) 0.62512(4) 0.0172(2) Uani d 1 . .
H H2A 0.730261 0.684243 0.636575 0.021 Uiso calc 1 . .
H H2B 0.659190 0.848350 0.619580 0.021 Uiso calc 1 . .
C C3 0.53255(7) 0.6192(2) 0.64390(4) 0.0179(2) Uani d 1 . .
H H3A 0.519051 0.775947 0.638751 0.022 Uiso calc 1 . .
H H3B 0.494967 0.561212 0.668281 0.022 Uiso calc 1 . .
C C4 0.52025(7) 0.4935(2) 0.59861(4) 0.0181(2) Uani d 1 . .
H H4A 0.529255 0.334880 0.604256 0.022 Uiso calc 1 . .
H H4B 0.463242 0.513595 0.587369 0.022 Uiso calc 1 . .
C C5 0.62749(7) 0.68174(19) 0.70730(4) 0.0155(2) Uani d 1 . .
C C6 0.67365(7) 0.8657(2) 0.71851(4) 0.0186(3) Uani d 1 . .
H H6 0.700715 0.944071 0.694126 0.022 Uiso calc 1 . .
C C7 0.68114(7) 0.9382(2) 0.76507(4) 0.0186(2) Uani d 1 . .
H H7 0.713564 1.063514 0.772171 0.022 Uiso calc 1 . .
C C8 0.64107(7) 0.82630(19) 0.80068(4) 0.0154(2) Uani d 1 . .
C C9 0.59454(7) 0.6405(2) 0.78982(4) 0.0176(2) Uani d 1 . .
H H9 0.567039 0.563175 0.814201 0.021 Uiso calc 1 . .
C C10 0.58821(7) 0.5683(2) 0.74383(4) 0.0182(2) Uani d 1 . .
H H10 0.556949 0.440604 0.736930 0.022 Uiso calc 1 . .
C C11 0.68848(8) 1.0742(2) 0.85963(4) 0.0216(3) Uani d 1 . .
H H11A 0.683518 1.100895 0.893519 0.032 Uiso calc 1 . .
H H11B 0.666423 1.200190 0.842301 0.032 Uiso calc 1 . .
H H11C 0.746404 1.053795 0.851455 0.032 Uiso calc 1 . .
F F1 0.62003(5) -0.25022(11) 0.46795(3) 0.02609(19) Uani d 1 . .
F F2 0.60056(6) 0.00973(14) 0.41859(3) 0.0388(2) Uani d 1 . .
F F3 0.71197(5) -0.00256(16) 0.45876(4) 0.0485(3) Uani d 1 . .
O O2 0.57475(6) 0.29613(14) 0.48772(3) 0.0226(2) Uani d 1 . .
O O3 0.59231(7) 0.02571(15) 0.54005(3) 0.0290(2) Uani d 1 . .
C C12 0.59453(7) 0.10857(19) 0.50037(4) 0.0151(2) Uani d 1 . .
C C13 0.63112(8) -0.0358(2) 0.46090(4) 0.0198(3) Uani d 1 . .

loop_
_atom_site_aniso_label
_atom_site_aniso_U_11
_atom_site_aniso_U_22
_atom_site_aniso_U_33
_atom_site_aniso_U_12
_atom_site_aniso_U_13
_atom_site_aniso_U_23
O1 0.0188(4) 0.0216(4) 0.0124(4) -0.0011(3) -0.0001(3) -0.0024(3)
N1 0.0180(5) 0.0138(5) 0.0124(4) 0.0007(4) -0.0012(4) 0.0000(4)
N2 0.0148(5) 0.0202(5) 0.0114(4) -0.0027(4) -0.0008(3) 0.0002(4)
C1 0.0156(5) 0.0232(6) 0.0150(5) 0.0022(5) -0.0001(4) 0.0000(4)
C2 0.0146(5) 0.0231(6) 0.0138(5) -0.0026(4) 0.0002(4) 0.0011(4)
C3 0.0145(5) 0.0252(6) 0.0141(5) -0.0023(4) -0.0008(4) -0.0013(4)
C4 0.0178(5) 0.0228(6) 0.0137(5) -0.0044(5) -0.0009(4) -0.0002(4)
C5 0.0151(5) 0.0184(5) 0.0128(5) 0.0001(4) -0.0015(4) 0.0003(4)
C6 0.0195(6) 0.0218(6) 0.0147(5) -0.0048(5) 0.0004(4) 0.0024(4)
C7 0.0199(6) 0.0188(6) 0.0169(5) -0.0050(5) -0.0019(4) -0.0008(4)
C8 0.0145(5) 0.0186(6) 0.0130(5) 0.0028(4) -0.0016(4) -0.0009(4)
C9 0.0169(5) 0.0209(6) 0.0150(5) -0.0020(5) 0.0007(4) 0.0027(4)
C10 0.0191(6) 0.0185(6) 0.0170(5) -0.0044(5) -0.0012(4) 0.0002(4)
C11 0.0234(6) 0.0235(6) 0.0181(5) -0.0025(5) -0.0022(5) -0.0047(5)
F1 0.0437(5) 0.0128(4) 0.0218(4) 0.0006(3) 0.0057(3) -0.0020(3)
F2 0.0776(7) 0.0254(4) 0.0134(4) 0.0096(4) 0.0024(4) -0.0011(3)
F3 0.0268(5) 0.0461(6) 0.0725(7) -0.0087(4) 0.0245(4) -0.0251(5)
O2 0.0341(5) 0.0161(4) 0.0174(4) 0.0053(4) -0.0032(4) -0.0013(3)
O3 0.0552(7) 0.0175(4) 0.0144(4) 0.0027(4) 0.0036(4) 0.0009(3)
C12 0.0155(5) 0.0144(5) 0.0154(5) -0.0020(4) -0.0001(4) -0.0018(4)
C13 0.0247(6) 0.0155(6) 0.0192(6) -0.0020(5) 0.0054(5) 0.0002(4)

loop_
_atom_type_symbol
_atom_type_description
_atom_type_scat_dispersion_real
_atom_type_scat_dispersion_imag
_atom_type_scat_source
C C 0.0033 0.0016 'International Tables Vol C Tables 4.2.6.8 and 6.1.1.4'
H H 0.0000 0.0000 'International Tables Vol C Tables 4.2.6.8 and 6.1.1.4'
N N 0.0061 0.0033 'International Tables Vol C Tables 4.2.6.8 and 6.1.1.4'
O O 0.0106 0.0060 'International Tables Vol C Tables 4.2.6.8 and 6.1.1.4'
F F 0.0171 0.0103 'International Tables Vol C Tables 4.2.6.8 and 6.1.1.4'

loop_
_geom_angle_atom_site_label_1
_geom_angle_atom_site_label_2
_geom_angle_atom_site_label_3
_geom_angle_site_symmetry_1
_geom_angle_site_symmetry_3
_geom_angle
_geom_angle_publ_flag
C8 O1 C11 . . 116.87(9) ?
C1 N1 C4 . . 111.25(9) ?
C1 N1 H1A . . 108.6(10) ?
C4 N1 H1A . . 110.0(10) ?
C1 N1 H1B . . 108.1(9) ?
C4 N1 H1B . . 111.9(9) ?
H1A N1 H1B . . 106.9(13) ?
C5 N2 C2 . . 115.95(9) ?
C5 N2 C3 . . 112.00(9) ?
C2 N2 C3 . . 109.51(9) ?
N1 C1 C2 . . 110.07(9) ?
N1 C1 H1C . . 109.6 ?
C2 C1 H1C . . 109.6 ?
N1 C1 H1D . . 109.6 ?
C2 C1 H1D . . 109.6 ?
H1C C1 H1D . . 108.2 ?
N2 C2 C1 . . 109.59(9) ?
N2 C2 H2A . . 109.8 ?
C1 C2 H2A . . 109.8 ?
N2 C2 H2B . . 109.8 ?
C1 C2 H2B . . 109.8 ?
H2A C2 H2B . . 108.2 ?
N2 C3 C4 . . 110.90(9) ?
N2 C3 H3A . . 109.5 ?
C4 C3 H3A . . 109.5 ?
N2 C3 H3B . . 109.5 ?
C4 C3 H3B . . 109.5 ?
H3A C3 H3B . . 108.0 ?
N1 C4 C3 . . 109.93(9) ?
N1 C4 H4A . . 109.7 ?
C3 C4 H4A . . 109.7 ?
N1 C4 H4B . . 109.7 ?
C3 C4 H4B . . 109.7 ?
H4A C4 H4B . . 108.2 ?
C6 C5 C10 . . 118.42(10) ?
C6 C5 N2 . . 123.69(10) ?
C10 C5 N2 . . 117.90(10) ?
C5 C6 C7 . . 121.28(11) ?
C5 C6 H6 . . 119.4 ?
C7 C6 H6 . . 119.4 ?
C8 C7 C6 . . 119.65(11) ?
C8 C7 H7 . . 120.2 ?
C6 C7 H7 . . 120.2 ?
O1 C8 C7 . . 125.08(11) ?
O1 C8 C9 . . 115.34(10) ?
C7 C8 C9 . . 119.57(10) ?
C10 C9 C8 . . 120.46(11) ?
C10 C9 H9 . . 119.8 ?
C8 C9 H9 . . 119.8 ?
C9 C10 C5 . . 120.61(11) ?
C9 C10 H10 . . 119.7 ?
C5 C10 H10 . . 119.7 ?
O1 C11 H11A . . 109.5 ?
O1 C11 H11B . . 109.5 ?
H11A C11 H11B . . 109.5 ?
O1 C11 H11C . . 109.5 ?
H11A C11 H11C . . 109.5 ?
H11B C11 H11C . . 109.5 ?
O3 C12 O2 . . 129.27(11) ?
O3 C12 C13 . . 116.19(10) ?
O2 C12 C13 . . 114.45(10) ?
F2 C13 F1 . . 106.79(10) ?
F2 C13 F3 . . 107.26(11) ?
F1 C13 F3 . . 106.81(11) ?
F2 C13 C12 . . 113.14(10) ?
F1 C13 C12 . . 113.32(9) ?
F3 C13 C12 . . 109.16(10) ?

loop_
_geom_bond_atom_site_label_1
_geom_bond_atom_site_label_2
_geom_bond_site_symmetry_2
_geom_bond_distance
_geom_bond_publ_flag
O1 C8 . 1.3701(13) ?
O1 C11 . 1.4269(15) ?
N1 C1 . 1.4864(15) ?
N1 C4 . 1.4893(14) ?
N1 H1A . 0.937(16) ?
N1 H1B . 0.901(16) ?
N2 C5 . 1.4318(14) ?
N2 C2 . 1.4587(14) ?
N2 C3 . 1.4692(14) ?
C1 C2 . 1.5205(16) ?
C1 H1C . 0.9900 ?
C1 H1D . 0.9900 ?
C2 H2A . 0.9900 ?
C2 H2B . 0.9900 ?
C3 C4 . 1.5106(15) ?
C3 H3A . 0.9900 ?
C3 H3B . 0.9900 ?
C4 H4A . 0.9900 ?
C4 H4B . 0.9900 ?
C5 C6 . 1.3862(16) ?
C5 C10 . 1.4015(16) ?
C6 C7 . 1.3998(16) ?
C6 H6 . 0.9500 ?
C7 C8 . 1.3835(16) ?
C7 H7 . 0.9500 ?
C8 C9 . 1.3964(17) ?
C9 C10 . 1.3824(16) ?
C9 H9 . 0.9500 ?
C10 H10 . 0.9500 ?
C11 H11A . 0.9800 ?
C11 H11B . 0.9800 ?
C11 H11C . 0.9800 ?
F1 C13 . 1.3333(14) ?
F2 C13 . 1.3306(14) ?
F3 C13 . 1.3343(15) ?
O2 C12 . 1.2399(14) ?
O3 C12 . 1.2356(14) ?
C12 C13 . 1.5445(16) ?

loop_
_geom_hbond_atom_site_label_D
_geom_hbond_atom_site_label_H
_geom_hbond_atom_site_label_A
_geom_hbond_site_symmetry_A
_geom_hbond_distance_DH
_geom_hbond_distance_HA
_geom_hbond_distance_DA
_geom_hbond_angle_DHA
_geom_hbond_publ_flag
N1 H1A O2 . 0.937(16) 1.777(16) 2.7084(13) 172.1(15) yes
N1 H1B O3 1_565 0.901(16) 1.982(16) 2.8329(14) 156.7(13) yes
C3 H3B O1 3_646 0.99 2.55 3.2230(14) 125 yes
C4 H4B F1 5_656 0.99 2.62 3.3162(14) 127 yes
C4 H4B O2 5_666 0.99 2.51 3.1709(14) 124 yes
C11 H11A F3 2_665 0.98 2.59 3.2796(15) 128 yes

loop_
_geom_torsion_atom_site_label_1
_geom_torsion_atom_site_label_2
_geom_torsion_atom_site_label_3
_geom_torsion_atom_site_label_4
_geom_torsion_site_symmetry_1
_geom_torsion_site_symmetry_2
_geom_torsion_site_symmetry_3
_geom_torsion_site_symmetry_4
_geom_torsion
_geom_torsion_publ_flag
C4 N1 C1 C2 . . . . -55.67(12) ?
C5 N2 C2 C1 . . . . 170.74(9) ?
C3 N2 C2 C1 . . . . -61.35(12) ?
N1 C1 C2 N2 . . . . 58.98(12) ?
C5 N2 C3 C4 . . . . -168.97(9) ?
C2 N2 C3 C4 . . . . 60.94(12) ?
C1 N1 C4 C3 . . . . 54.44(12) ?
N2 C3 C4 N1 . . . . -56.90(12) ?
C2 N2 C5 C6 . . . . 12.65(16) ?
C3 N2 C5 C6 . . . . -114.02(12) ?
C2 N2 C5 C10 . . . . -167.21(10) ?
C3 N2 C5 C10 . . . . 66.12(13) ?
C10 C5 C6 C7 . . . . -0.13(18) ?
N2 C5 C6 C7 . . . . -179.99(11) ?
C5 C6 C7 C8 . . . . -0.78(18) ?
C11 O1 C8 C7 . . . . 2.48(16) ?
C11 O1 C8 C9 . . . . -178.21(10) ?
C6 C7 C8 O1 . . . . -179.82(11) ?
C6 C7 C8 C9 . . . . 0.89(18) ?
O1 C8 C9 C10 . . . . -179.47(10) ?
C7 C8 C9 C10 . . . . -0.12(18) ?
C8 C9 C10 C5 . . . . -0.80(18) ?
C6 C5 C10 C9 . . . . 0.91(18) ?
N2 C5 C10 C9 . . . . -179.22(11) ?
O3 C12 C13 F2 . . . . 151.49(11) ?
O2 C12 C13 F2 . . . . -31.49(15) ?
O3 C12 C13 F1 . . . . 29.73(16) ?
O2 C12 C13 F1 . . . . -153.24(11) ?
O3 C12 C13 F3 . . . . -89.16(13) ?
O2 C12 C13 F3 . . . . 87.86(13) ?
